data_7043294
loop_
_publ_author_name
'Salvarese, Nicola'
'Refosco, Fiorenzo'
'Seraglia, Roberta'
'Roverso, Marco'
'Dolmella, Alessandro'
'Bolzati, Cristina'

_publ_section_title
;
 Synthesis and Characterization of Rhenium(III) Complexes with
 (Ph2PCH2CH2)2NR Diphosphinoamine Ligands
;
_journal_name_full 'Dalton Trans.'
_journal_paper_doi 10.1039/C7DT01032J
_journal_year 2017
_chemical_formula_moiety 'C29 H31 Br3 N P2 Re'
_chemical_formula_sum 'C29 H31 Br3 N P2 Re'
_chemical_formula_weight 881.42
_chemical_name_systematic
;
 ? 
;
_space_group_crystal_system orthorhombic
_space_group_IT_number 61
_space_group_name_Hall '-P 2ac 2ab'
_space_group_name_H-M_alt 'P b c a'
_symmetry_space_group_name_Hall '-P 2ac 2ab'
_symmetry_space_group_name_H-M 'P b c a'
_atom_sites_solution_hydrogens geom
_atom_sites_solution_primary heavy
_atom_sites_solution_secondary difmap
_audit_creation_date 2015-07-01
_audit_creation_method
;
Olex2 1.2
(compiled 2015.01.26 svn.r3150 for OlexSys, GUI svn.r4998)
;
_audit_update_record
;
2017-05-29 deposited with the CCDC.
2017-06-12 downloaded from the CCDC.
;
_cell_angle_alpha 90.00
_cell_angle_beta 90.00
_cell_angle_gamma 90.00
_cell_formula_units_Z 8
_cell_length_a 17.3668(5)
_cell_length_b 17.2508(5)
_cell_length_c 19.9883(6)
_cell_measurement_reflns_used 14761
_cell_measurement_temperature 298.0(1)
_cell_measurement_theta_max 30.5040
_cell_measurement_theta_min 2.6130
_cell_volume 5988.3(3)
_computing_cell_refinement
;
CrysAlisPro, Agilent Technologies,
Version 1.171.36.28 (release 01-02-2013 CrysAlis171 .NET)
(compiled Feb  1 2013,16:14:44)
;
_computing_data_collection
;
CrysAlisPro, Agilent Technologies,
Version 1.171.36.28 (release 01-02-2013 CrysAlis171 .NET)
(compiled Feb  1 2013,16:14:44)
;
_computing_data_reduction
;
CrysAlisPro, Agilent Technologies,
Version 1.171.36.28 (release 01-02-2013 CrysAlis171 .NET)
(compiled Feb  1 2013,16:14:44)
;
_computing_molecular_graphics 'Olex2 (Dolomanov et al., 2009)'
_computing_publication_material 'Olex2 (Dolomanov et al., 2009)'
_computing_structure_refinement 'ShelXL (Sheldrick, 2008)'
_computing_structure_solution 'ShelXS (Sheldrick, 2008)'
_diffrn_ambient_temperature 298.0(1)
_diffrn_detector_area_resol_mean 16.1274
_diffrn_measured_fraction_theta_full 0.999
_diffrn_measured_fraction_theta_max 0.933
_diffrn_measurement_details
;
#__ type_ start__ end____ width___ exp.time_
  1 omega   -6.00   88.00   0.2500   12.0000
omega____ theta____ kappa____ phi______ frames
    -       22.1412   77.0000 -120.0000 376

#__ type_ start__ end____ width___ exp.time_
  2 omega   48.00   78.00   0.2500   12.0000
omega____ theta____ kappa____ phi______ frames
    -       22.1412   77.0000    0.0000 120

#__ type_ start__ end____ width___ exp.time_
  3 omega  -47.00   33.00   0.2500   12.0000
omega____ theta____ kappa____ phi______ frames
    -       22.1412  -57.0000  120.0000 320

#__ type_ start__ end____ width___ exp.time_
  4 omega  -48.00   52.00   0.2500   12.0000
omega____ theta____ kappa____ phi______ frames
    -       22.1412  -77.0000 -120.0000 400

#__ type_ start__ end____ width___ exp.time_
  5 omega  -25.00   20.00   0.2500   12.0000
omega____ theta____ kappa____ phi______ frames
    -      -22.2974  -99.0000  120.0000 180

#__ type_ start__ end____ width___ exp.time_
  6 omega  -44.00   47.00   0.2500   12.0000
omega____ theta____ kappa____ phi______ frames
    -      -22.2974   57.0000    0.0000 364

#__ type_ start__ end____ width___ exp.time_
  7 omega  -99.00  -53.00   0.2500   12.0000
omega____ theta____ kappa____ phi______ frames
    -      -22.2974  179.0000  -30.0000 184
;
_diffrn_measurement_device_type 'Xcalibur, Eos, Gemini'
_diffrn_measurement_method '\w scans'
_diffrn_orient_matrix_UB_11 -0.0018935000
_diffrn_orient_matrix_UB_12 0.0019170000
_diffrn_orient_matrix_UB_13 -0.0354202000
_diffrn_orient_matrix_UB_21 0.0407146000
_diffrn_orient_matrix_UB_22 -0.0020979000
_diffrn_orient_matrix_UB_23 -0.0017524000
_diffrn_orient_matrix_UB_31 -0.0022500000
_diffrn_orient_matrix_UB_32 -0.0410274000
_diffrn_orient_matrix_UB_33 -0.0015415000
_diffrn_radiation_monochromator graphite
_diffrn_radiation_type MoK\a
_diffrn_radiation_wavelength 0.71073
_diffrn_reflns_av_R_equivalents 0.1284
_diffrn_reflns_av_unetI/netI 0.0589
_diffrn_reflns_limit_h_max 23
_diffrn_reflns_limit_h_min -24
_diffrn_reflns_limit_k_max 24
_diffrn_reflns_limit_k_min -24
_diffrn_reflns_limit_l_max 28
_diffrn_reflns_limit_l_min -27
_diffrn_reflns_number 61265
_diffrn_reflns_theta_full 28.02
_diffrn_reflns_theta_max 30.76
_diffrn_reflns_theta_min 2.35
_diffrn_source 'Enhance (Mo) X-ray Source'
_diffrn_standards_decay_% 0.0(1)
_diffrn_standards_interval_count 50
_diffrn_standards_number 2
_exptl_absorpt_coefficient_mu 8.188
_exptl_absorpt_correction_T_max 1.00000
_exptl_absorpt_correction_T_min 0.08449
_exptl_absorpt_correction_type multi-scan
_exptl_absorpt_process_details
;
CrysAlisPro, Agilent Technologies,
Version 1.171.36.28 (release 01-02-2013 CrysAlis171 .NET)
(compiled Feb  1 2013,16:14:44)
Empirical absorption correction using spherical harmonics,
 implemented in SCALE3 ABSPACK scaling algorithm.
;
_exptl_crystal_colour red
_exptl_crystal_colour_primary red
_exptl_crystal_density_diffrn 1.955
_exptl_crystal_density_method 'not measured'
_exptl_crystal_description 'rect. Prism'
_exptl_crystal_F_000 3376
_exptl_crystal_size_max 0.75
_exptl_crystal_size_mid 0.2
_exptl_crystal_size_min 0.15
_refine_diff_density_max 2.496
_refine_diff_density_min -1.158
_refine_diff_density_rms 0.155
_refine_ls_extinction_method none
_refine_ls_goodness_of_fit_ref 1.055
_refine_ls_hydrogen_treatment constr
_refine_ls_matrix_type full
_refine_ls_number_parameters 355
_refine_ls_number_reflns 8716
_refine_ls_number_restraints 142
_refine_ls_restrained_S_all 1.050
_refine_ls_R_factor_all 0.0714
_refine_ls_R_factor_gt 0.0446
_refine_ls_shift/su_max 0.002
_refine_ls_shift/su_mean 0.000
_refine_ls_structure_factor_coef Fsqd
_refine_ls_weighting_details 'calc w=1/[\s^2^(Fo^2^)+(0.0340P)^2^+12.0000P] where P=(Fo^2^+2Fc^2^)/3'
_refine_ls_weighting_scheme calc
_refine_ls_wR_factor_gt 0.0993
_refine_ls_wR_factor_ref 0.1163
_reflns_number_gt 6109
_reflns_number_total 8716
_reflns_threshold_expression >2sigma(I)
_cod_data_source_file c7dt01032j2.cif
_cod_data_source_block 11
_cod_database_code 7043294

loop_
_space_group_symop_id
_space_group_symop_operation_xyz
1 'x, y, z'
2 '-x+1/2, -y, z+1/2'
3 'x+1/2, -y+1/2, -z'
4 '-x, y+1/2, -z+1/2'
5 '-x, -y, -z'
6 'x-1/2, y, -z-1/2'
7 '-x-1/2, y-1/2, z'
8 'x, -y-1/2, z-1/2'

loop_
_atom_site_label
_atom_site_type_symbol
_atom_site_fract_x
_atom_site_fract_y
_atom_site_fract_z
_atom_site_U_iso_or_equiv
_atom_site_adp_type
_atom_site_occupancy
_atom_site_calc_flag
_atom_site_disorder_assembly
_atom_site_disorder_group
_atom_site_refinement_flags_posn
_atom_site_refinement_flags_adp
Re Re 0.277865(12) 0.077163(11) 0.938393(11) 0.03720(8) Uani 1 d A . . U
Br1 Br 0.41106(4) 0.11648(4) 0.90258(4) 0.06352(18) Uani 1 d . . . U
Br2 Br 0.14498(3) 0.03337(3) 0.96893(3) 0.05138(15) Uani 1 d . . . U
Br3 Br 0.21973(4) 0.19243(3) 0.87859(3) 0.05284(16) Uani 1 d . . . U
P1 P 0.29562(9) 0.13738(8) 1.04657(7) 0.0423(3) Uani 1 d A . . U
P2 P 0.27851(8) -0.01276(8) 0.84600(8) 0.0440(3) Uani 1 d A . . U
N1 N 0.3262(3) -0.0255(2) 0.9938(2) 0.0479(10) Uani 1 d . . D U
C1 C 0.3146(4) 0.0513(3) 1.0990(3) 0.0540(14) Uani 1 d . . D U
H1AA H 0.3683 0.0514 1.1125 0.065 Uiso 0.570(9) calc A 1 R .
H1AB H 0.2834 0.0541 1.1391 0.065 Uiso 0.570(9) calc A 1 R .
H1BC H 0.3410 0.0659 1.1398 0.065 Uiso 0.430(9) calc A 2 R .
H1BD H 0.2669 0.0254 1.1106 0.065 Uiso 0.430(9) calc A 2 R .
C3 C 0.3341(4) -0.0934(3) 0.8828(3) 0.0610(16) Uani 1 d . . D U
H3AA H 0.3236 -0.1415 0.8594 0.073 Uiso 0.570(9) calc A 1 R .
H3AB H 0.3889 -0.0828 0.8806 0.073 Uiso 0.570(9) calc A 1 R .
H3BC H 0.2992 -0.1359 0.8921 0.073 Uiso 0.430(9) calc A 2 R .
H3BD H 0.3712 -0.1114 0.8500 0.073 Uiso 0.430(9) calc A 2 R .
C6 C 0.3792(4) 0.2009(3) 1.0552(3) 0.0485(12) Uani 1 d . . . U
C7 C 0.4382(4) 0.1892(4) 1.1006(4) 0.0662(17) Uani 1 d A . . U
H7 H 0.4376 0.1462 1.1287 0.079 Uiso 1 calc . . R .
C8 C 0.4980(4) 0.2422(5) 1.1040(5) 0.080(2) Uani 1 d . . . U
H8 H 0.5380 0.2344 1.1343 0.095 Uiso 1 calc A . R .
C9 C 0.4990(5) 0.3055(5) 1.0636(5) 0.079(2) Uani 1 d A . . U
H9 H 0.5394 0.3407 1.0667 0.095 Uiso 1 calc . . R .
C10 C 0.4412(5) 0.3181(4) 1.0183(4) 0.0745(19) Uani 1 d . . . U
H10 H 0.4424 0.3615 0.9908 0.089 Uiso 1 calc A . R .
C11 C 0.3805(4) 0.2653(4) 1.0137(3) 0.0600(15) Uani 1 d A . . U
H11 H 0.3412 0.2733 0.9829 0.072 Uiso 1 calc . . R .
C12 C 0.2224(3) 0.1937(3) 1.0908(3) 0.0438(11) Uani 1 d . . . U
C13 C 0.2352(4) 0.2204(4) 1.1550(3) 0.0548(14) Uani 1 d A . . U
H13 H 0.2818 0.2096 1.1759 0.066 Uiso 1 calc . . R .
C14 C 0.1809(5) 0.2623(4) 1.1884(3) 0.0686(18) Uani 1 d . . . U
H14 H 0.1903 0.2786 1.2320 0.082 Uiso 1 calc A . R .
C15 C 0.1125(4) 0.2806(4) 1.1580(4) 0.0649(16) Uani 1 d A . . U
H15 H 0.0757 0.3096 1.1807 0.078 Uiso 1 calc . . R .
C16 C 0.0985(4) 0.2559(4) 1.0938(3) 0.0579(15) Uani 1 d . . . U
H16 H 0.0521 0.2681 1.0732 0.069 Uiso 1 calc A . R .
C17 C 0.1530(4) 0.2132(3) 1.0599(3) 0.0486(13) Uani 1 d A . . U
H17 H 0.1435 0.1972 1.0163 0.058 Uiso 1 calc . . R .
C18 C 0.3262(3) 0.0082(3) 0.7671(3) 0.0481(12) Uani 1 d . . . U
C19 C 0.3351(5) 0.0833(4) 0.7452(4) 0.069(2) Uani 1 d A . . U
H19 H 0.3182 0.1244 0.7715 0.082 Uiso 1 calc . . R .
C20 C 0.3691(5) 0.0973(4) 0.6839(4) 0.074(2) Uani 1 d . . . U
H20 H 0.3744 0.1481 0.6691 0.089 Uiso 1 calc A . R .
C21 C 0.3951(4) 0.0383(4) 0.6447(3) 0.0638(16) Uani 1 d A . . U
H21 H 0.4192 0.0488 0.6042 0.077 Uiso 1 calc . . R .
C22 C 0.3854(4) -0.0359(4) 0.6655(3) 0.0636(16) Uani 1 d . . . U
H22 H 0.4016 -0.0765 0.6384 0.076 Uiso 1 calc A . R .
C23 C 0.3516(3) -0.0516(3) 0.7265(3) 0.0530(13) Uani 1 d A . . U
H23 H 0.3459 -0.1027 0.7405 0.064 Uiso 1 calc . . R .
C24 C 0.1881(4) -0.0532(4) 0.8169(3) 0.0557(14) Uani 1 d . . . U
C25 C 0.1367(4) -0.0037(5) 0.7860(4) 0.0727(18) Uani 1 d A . . U
H25 H 0.1487 0.0486 0.7816 0.087 Uiso 1 calc . . R .
C26 C 0.0669(5) -0.0316(6) 0.7611(4) 0.089(2) Uani 1 d . . . U
H26 H 0.0327 0.0018 0.7400 0.107 Uiso 1 calc A . R .
C27 C 0.0491(6) -0.1085(6) 0.7681(5) 0.102(3) Uani 1 d A . . U
H27 H 0.0028 -0.1272 0.7511 0.122 Uiso 1 calc . . R .
C28 C 0.0980(6) -0.1573(6) 0.7995(6) 0.104(3) Uani 1 d . . . U
H28 H 0.0845 -0.2090 0.8052 0.124 Uiso 1 calc A . R .
C29 C 0.1677(5) -0.1311(4) 0.8230(4) 0.078(2) Uani 1 d A . . U
H29 H 0.2016 -0.1656 0.8432 0.093 Uiso 1 calc . . R .
C2 C 0.2966(7) -0.0263(6) 1.0613(5) 0.053(2) Uani 0.570(9) d A 1 D U
H2A H 0.3192 -0.0692 1.0856 0.063 Uiso 0.570(9) calc A 1 R .
H2B H 0.2413 -0.0341 1.0600 0.063 Uiso 0.570(9) calc A 1 R .
C4 C 0.3075(7) -0.0981(5) 0.9545(5) 0.054(2) Uani 0.570(9) d A 1 D U
H4A H 0.3318 -0.1423 0.9759 0.065 Uiso 0.570(9) calc A 1 R .
H4B H 0.2522 -0.1065 0.9554 0.065 Uiso 0.570(9) calc A 1 R .
C5 C 0.4155(6) -0.0251(7) 0.9985(7) 0.063(3) Uani 0.570(9) d A 1 D U
H5A H 0.4371 -0.0285 0.9544 0.094 Uiso 0.570(9) calc A 1 GR .
H5B H 0.4323 -0.0686 1.0247 0.094 Uiso 0.570(9) calc A 1 GR .
H5C H 0.4323 0.0221 1.0194 0.094 Uiso 0.570(9) calc A 1 GR .
C2A C 0.3655(8) -0.0014(8) 1.0561(6) 0.054(3) Uani 0.430(9) d A 2 D U
H2AA H 0.4126 0.0257 1.0449 0.065 Uiso 0.430(9) calc A 2 R .
H2AB H 0.3792 -0.0472 1.0818 0.065 Uiso 0.430(9) calc A 2 R .
C4A C 0.3785(8) -0.0716(7) 0.9496(6) 0.054(3) Uani 0.430(9) d A 2 D U
H4AA H 0.3946 -0.1184 0.9725 0.065 Uiso 0.430(9) calc A 2 R .
H4AB H 0.4241 -0.0414 0.9390 0.065 Uiso 0.430(9) calc A 2 R .
C5A C 0.2641(9) -0.0836(7) 1.0196(9) 0.057(4) Uani 0.430(9) d A 2 D U
H5AA H 0.2305 -0.0577 1.0505 0.085 Uiso 0.430(9) calc A 2 GR .
H5AB H 0.2890 -0.1262 1.0418 0.085 Uiso 0.430(9) calc A 2 GR .
H5AC H 0.2347 -0.1028 0.9825 0.085 Uiso 0.430(9) calc A 2 GR .

loop_
_atom_site_aniso_label
_atom_site_aniso_U_11
_atom_site_aniso_U_22
_atom_site_aniso_U_33
_atom_site_aniso_U_23
_atom_site_aniso_U_13
_atom_site_aniso_U_12
Re 0.04053(13) 0.03081(11) 0.04026(12) 0.00387(8) -0.00266(8) 0.00289(7)
Br1 0.0484(4) 0.0604(4) 0.0818(5) -0.0088(3) 0.0104(3) -0.0079(3)
Br2 0.0490(3) 0.0526(3) 0.0526(3) 0.0065(3) 0.0024(3) -0.0034(2)
Br3 0.0714(4) 0.0395(3) 0.0476(3) 0.0092(2) 0.0005(3) 0.0120(2)
P1 0.0436(8) 0.0433(7) 0.0401(7) 0.0048(6) -0.0040(6) -0.0016(6)
P2 0.0476(8) 0.0347(7) 0.0496(8) -0.0023(6) 0.0046(6) 0.0014(5)
N1 0.046(3) 0.041(2) 0.056(3) 0.0077(18) -0.006(2) 0.0045(19)
C1 0.060(4) 0.057(3) 0.045(3) 0.007(2) -0.005(3) 0.000(3)
C3 0.081(5) 0.036(3) 0.066(4) -0.002(2) 0.003(3) 0.014(3)
C6 0.046(3) 0.052(3) 0.048(3) -0.003(2) 0.001(2) -0.002(2)
C7 0.054(4) 0.073(4) 0.072(5) 0.005(3) -0.008(3) -0.004(3)
C8 0.046(4) 0.089(5) 0.104(6) -0.020(4) -0.002(4) -0.005(3)
C9 0.056(4) 0.076(5) 0.106(6) -0.029(4) 0.026(4) -0.021(4)
C10 0.082(5) 0.057(4) 0.084(5) -0.013(3) 0.027(4) -0.012(3)
C11 0.065(4) 0.051(3) 0.064(4) 0.002(3) 0.004(3) -0.001(3)
C12 0.046(3) 0.045(3) 0.040(3) 0.004(2) 0.000(2) -0.007(2)
C13 0.057(4) 0.064(4) 0.044(3) -0.001(3) -0.007(3) -0.006(3)
C14 0.087(5) 0.069(4) 0.051(4) -0.018(3) 0.002(3) -0.011(4)
C15 0.074(4) 0.056(4) 0.065(4) -0.014(3) 0.008(3) 0.002(3)
C16 0.053(4) 0.054(3) 0.067(4) -0.005(3) 0.002(3) 0.005(3)
C17 0.053(3) 0.046(3) 0.046(3) -0.001(2) -0.006(2) 0.002(2)
C18 0.044(3) 0.051(3) 0.049(3) -0.003(2) 0.002(2) 0.003(2)
C19 0.088(5) 0.052(3) 0.066(4) 0.004(3) 0.023(4) 0.013(3)
C20 0.096(6) 0.064(4) 0.063(4) 0.012(3) 0.017(4) -0.004(4)
C21 0.066(4) 0.082(4) 0.043(3) -0.001(3) 0.008(3) -0.006(3)
C22 0.067(4) 0.072(4) 0.053(3) -0.018(3) 0.001(3) 0.000(3)
C23 0.049(3) 0.047(3) 0.063(4) -0.008(3) 0.000(3) -0.003(3)
C24 0.051(3) 0.062(3) 0.054(3) -0.015(3) 0.011(3) -0.007(3)
C25 0.056(4) 0.084(4) 0.078(5) -0.014(4) 0.003(3) 0.000(3)
C26 0.058(4) 0.128(6) 0.081(6) -0.015(5) 0.003(4) 0.004(4)
C27 0.069(5) 0.128(7) 0.108(8) -0.057(6) 0.014(5) -0.023(5)
C28 0.084(6) 0.088(5) 0.139(9) -0.038(5) 0.021(5) -0.035(4)
C29 0.071(5) 0.064(4) 0.097(6) -0.015(4) 0.015(4) -0.019(3)
C2 0.054(6) 0.057(5) 0.047(5) 0.016(4) -0.006(4) -0.003(5)
C4 0.062(7) 0.038(4) 0.063(5) 0.011(4) -0.001(5) 0.007(4)
C5 0.042(5) 0.058(6) 0.088(9) 0.014(6) -0.004(5) 0.007(4)
C2A 0.051(8) 0.054(7) 0.058(7) 0.008(5) -0.012(5) 0.010(5)
C4A 0.064(9) 0.034(6) 0.064(7) 0.013(5) 0.001(5) 0.015(5)
C5A 0.060(8) 0.040(7) 0.069(10) 0.017(6) 0.000(6) 0.001(5)

loop_
_atom_type_symbol
_atom_type_description
_atom_type_scat_dispersion_real
_atom_type_scat_dispersion_imag
_atom_type_scat_source
C C 0.0033 0.0016 'International Tables Vol C Tables 4.2.6.8 and 6.1.1.4'
H H 0.0000 0.0000 'International Tables Vol C Tables 4.2.6.8 and 6.1.1.4'
N N 0.0061 0.0033 'International Tables Vol C Tables 4.2.6.8 and 6.1.1.4'
P P 0.1023 0.0942 'International Tables Vol C Tables 4.2.6.8 and 6.1.1.4'
Br Br -0.2901 2.4595 'International Tables Vol C Tables 4.2.6.8 and 6.1.1.4'
Re Re -1.0185 7.2310 'International Tables Vol C Tables 4.2.6.8 and 6.1.1.4'

loop_
_geom_angle_atom_site_label_1
_geom_angle_atom_site_label_2
_geom_angle_atom_site_label_3
_geom_angle
Br1 Re Br3 91.18(2)
Br2 Re Br1 177.02(2)
Br2 Re Br3 89.11(2)
P1 Re Br1 91.23(4)
P1 Re Br2 91.67(4)
P1 Re Br3 97.80(4)
P2 Re Br1 87.21(4)
P2 Re Br2 89.82(4)
P2 Re Br3 98.37(4)
P2 Re P1 163.78(5)
N1 Re Br1 90.51(12)
N1 Re Br2 89.23(12)
N1 Re Br3 178.15(12)
N1 Re P1 81.42(13)
N1 Re P2 82.45(13)
C1 P1 Re 100.6(2)
C6 P1 Re 116.31(19)
C6 P1 C1 106.7(3)
C6 P1 C12 100.8(3)
C12 P1 Re 124.90(19)
C12 P1 C1 106.1(3)
C3 P2 Re 100.5(2)
C18 P2 Re 122.59(19)
C18 P2 C3 104.9(3)
C24 P2 Re 119.3(2)
C24 P2 C3 106.9(3)
C24 P2 C18 101.1(3)
C2 N1 Re 109.5(5)
C2 N1 C4 113.6(6)
C2 N1 C5 107.4(7)
C2 N1 C2A 51.7(8)
C2 N1 C4A 139.8(7)
C2 N1 C5A 55.8(8)
C4 N1 Re 108.4(5)
C4 N1 C5 104.5(7)
C4 N1 C5A 59.4(8)
C5 N1 Re 113.5(5)
C5 N1 C5A 132.3(8)
C2A N1 Re 111.4(6)
C2A N1 C4 140.2(7)
C2A N1 C5 59.2(7)
C2A N1 C4A 111.5(8)
C2A N1 C5A 102.7(9)
C4A N1 Re 110.8(5)
C4A N1 C4 52.0(8)
C4A N1 C5 55.4(7)
C4A N1 C5A 105.9(9)
C5A N1 Re 114.2(6)
P1 C1 H1AA 109.2
P1 C1 H1AB 109.2
P1 C1 H1BC 110.7
P1 C1 H1BD 110.7
H1AA C1 H1AB 107.9
H1AA C1 H1BC 46.4
H1AA C1 H1BD 139.0
H1AB C1 H1BC 63.6
H1AB C1 H1BD 49.2
H1BC C1 H1BD 108.8
C2 C1 P1 112.2(5)
C2 C1 H1AA 109.2
C2 C1 H1AB 109.2
C2 C1 H1BC 136.2
C2 C1 H1BD 63.3
C2A C1 P1 105.3(6)
C2A C1 H1AA 66.6
C2A C1 H1AB 144.7
C2A C1 H1BC 110.7
C2A C1 H1BD 110.7
C2A C1 C2 48.6(7)
P2 C3 H3AA 110.7
P2 C3 H3AB 110.7
P2 C3 H3BC 108.7
P2 C3 H3BD 108.7
H3AA C3 H3AB 108.8
H3AA C3 H3BC 47.8
H3AA C3 H3BD 61.7
H3AB C3 H3BC 139.7
H3AB C3 H3BD 51.4
H3BC C3 H3BD 107.6
C4 C3 P2 105.0(5)
C4 C3 H3AA 110.7
C4 C3 H3AB 110.7
C4 C3 H3BC 65.5
C4 C3 H3BD 145.8
C4 C3 C4A 50.3(7)
C4A C3 P2 114.2(5)
C4A C3 H3AA 134.4
C4A C3 H3AB 61.2
C4A C3 H3BC 108.7
C4A C3 H3BD 108.7
C7 C6 P1 124.2(5)
C7 C6 C11 119.8(6)
C11 C6 P1 115.9(5)
C6 C7 H7 120.3
C6 C7 C8 119.4(7)
C8 C7 H7 120.3
C7 C8 H8 119.6
C9 C8 C7 120.7(8)
C9 C8 H8 119.6
C8 C9 H9 119.6
C8 C9 C10 120.8(7)
C10 C9 H9 119.6
C9 C10 H10 120.2
C9 C10 C11 119.6(7)
C11 C10 H10 120.2
C6 C11 C10 119.7(7)
C6 C11 H11 120.1
C10 C11 H11 120.1
C13 C12 P1 121.0(5)
C13 C12 C17 118.0(6)
C17 C12 P1 120.9(4)
C12 C13 H13 119.3
C14 C13 C12 121.4(6)
C14 C13 H13 119.3
C13 C14 H14 119.8
C13 C14 C15 120.3(6)
C15 C14 H14 119.8
C14 C15 H15 120.1
C14 C15 C16 119.7(6)
C16 C15 H15 120.1
C15 C16 H16 119.9
C15 C16 C17 120.3(6)
C17 C16 H16 119.9
C12 C17 H17 119.9
C16 C17 C12 120.3(6)
C16 C17 H17 119.9
C19 C18 P2 120.9(5)
C19 C18 C23 118.7(6)
C23 C18 P2 120.3(5)
C18 C19 H19 120.2
C18 C19 C20 119.5(6)
C20 C19 H19 120.2
C19 C20 H20 119.3
C21 C20 C19 121.5(7)
C21 C20 H20 119.3
C20 C21 H21 120.4
C22 C21 C20 119.2(6)
C22 C21 H21 120.4
C21 C22 H22 119.7
C21 C22 C23 120.5(6)
C23 C22 H22 119.7
C18 C23 H23 119.8
C22 C23 C18 120.4(6)
C22 C23 H23 119.8
C25 C24 P2 117.6(5)
C25 C24 C29 118.1(7)
C29 C24 P2 124.3(6)
C24 C25 H25 119.8
C24 C25 C26 120.4(8)
C26 C25 H25 119.8
C25 C26 H26 120.2
C27 C26 C25 119.6(9)
C27 C26 H26 120.2
C26 C27 H27 119.7
C28 C27 C26 120.6(9)
C28 C27 H27 119.7
C27 C28 H28 119.7
C27 C28 C29 120.5(9)
C29 C28 H28 119.7
C24 C29 H29 119.6
C28 C29 C24 120.7(9)
C28 C29 H29 119.6
N1 C2 C1 111.7(7)
N1 C2 H2A 109.3
N1 C2 H2B 109.3
C1 C2 H2A 109.3
C1 C2 H2B 109.3
H2A C2 H2B 107.9
N1 C4 H4A 109.1
N1 C4 H4B 109.1
C3 C4 N1 112.4(7)
C3 C4 H4A 109.1
C3 C4 H4B 109.1
H4A C4 H4B 107.9
N1 C5 H5A 109.5
N1 C5 H5B 109.5
N1 C5 H5C 109.5
N1 C2A C1 111.9(8)
N1 C2A H2AA 109.2
N1 C2A H2AB 109.2
C1 C2A H2AA 109.2
C1 C2A H2AB 109.2
H2AA C2A H2AB 107.9
N1 C4A C3 109.1(8)
N1 C4A H4AA 109.9
N1 C4A H4AB 109.9
C3 C4A H4AA 109.9
C3 C4A H4AB 109.9
H4AA C4A H4AB 108.3
N1 C5A H5AA 109.5
N1 C5A H5AB 109.5
N1 C5A H5AC 109.5
H5AA C5A H5AB 109.5
H5AA C5A H5AC 109.5
H5AB C5A H5AC 109.5

loop_
_geom_bond_atom_site_label_1
_geom_bond_atom_site_label_2
_geom_bond_distance
Re Br1 2.5146(7)
Re Br2 2.5038(6)
Re Br3 2.5302(6)
Re P1 2.4186(15)
Re P2 2.4118(15)
Re N1 2.252(4)
P1 C1 1.847(6)
P1 C6 1.827(6)
P1 C12 1.829(6)
P2 C3 1.845(6)
P2 C18 1.819(6)
P2 C24 1.814(7)
N1 C2 1.445(10)
N1 C4 1.513(11)
N1 C5 1.553(10)
N1 C2A 1.480(12)
N1 C4A 1.494(13)
N1 C5A 1.560(12)
C1 H1AA 0.9700
C1 H1AB 0.9700
C1 H1BC 0.9700
C1 H1BD 0.9700
C1 C2 1.567(12)
C1 C2A 1.530(13)
C3 H3AA 0.9700
C3 H3AB 0.9700
C3 H3BC 0.9700
C3 H3BD 0.9700
C3 C4 1.509(12)
C3 C4A 1.588(14)
C6 C7 1.384(9)
C6 C11 1.386(8)
C7 H7 0.9300
C7 C8 1.387(10)
C8 H8 0.9300
C8 C9 1.358(12)
C9 H9 0.9300
C9 C10 1.369(12)
C10 H10 0.9300
C10 C11 1.396(10)
C11 H11 0.9300
C12 C13 1.381(8)
C12 C17 1.395(8)
C13 H13 0.9300
C13 C14 1.361(10)
C14 H14 0.9300
C14 C15 1.371(10)
C15 H15 0.9300
C15 C16 1.372(9)
C16 H16 0.9300
C16 C17 1.378(8)
C17 H17 0.9300
C18 C19 1.377(8)
C18 C23 1.384(8)
C19 H19 0.9300
C19 C20 1.381(10)
C20 H20 0.9300
C20 C21 1.361(10)
C21 H21 0.9300
C21 C22 1.357(10)
C22 H22 0.9300
C22 C23 1.381(9)
C23 H23 0.9300
C24 C25 1.383(10)
C24 C29 1.394(9)
C25 H25 0.9300
C25 C26 1.396(11)
C26 H26 0.9300
C26 C27 1.368(13)
C27 H27 0.9300
C27 C28 1.351(14)
C28 H28 0.9300
C28 C29 1.374(12)
C29 H29 0.9300
C2 H2A 0.9700
C2 H2B 0.9700
C4 H4A 0.9700
C4 H4B 0.9700
C5 H5A 0.9600
C5 H5B 0.9600
C5 H5C 0.9600
C2A H2AA 0.9700
C2A H2AB 0.9700
C4A H4AA 0.9700
C4A H4AB 0.9700
C5A H5AA 0.9600
C5A H5AB 0.9600
C5A H5AC 0.9600

loop_
_geom_torsion_atom_site_label_1
_geom_torsion_atom_site_label_2
_geom_torsion_atom_site_label_3
_geom_torsion_atom_site_label_4
_geom_torsion
Re P1 C1 C2 -11.5(6)
Re P1 C1 C2A 39.5(6)
Re P1 C6 C7 -119.9(5)
Re P1 C6 C11 61.7(5)
Re P1 C12 C13 174.3(4)
Re P1 C12 C17 -7.8(6)
Re P2 C3 C4 38.7(6)
Re P2 C3 C4A -14.2(7)
Re P2 C18 C19 -28.0(7)
Re P2 C18 C23 154.7(4)
Re P2 C24 C25 68.4(6)
Re P2 C24 C29 -112.6(6)
Re N1 C2 C1 -56.5(8)
Re N1 C4 C3 53.9(9)
Re N1 C2A C1 51.0(11)
Re N1 C4A C3 -53.6(9)
Br1 Re P1 C1 -102.3(2)
Br1 Re P1 C6 12.4(2)
Br1 Re P1 C12 139.3(2)
Br1 Re P2 C3 80.9(2)
Br1 Re P2 C18 -34.5(2)
Br1 Re P2 C24 -162.9(3)
Br1 Re N1 C2 129.0(5)
Br1 Re N1 C4 -106.6(5)
Br1 Re N1 C5 9.0(6)
Br1 Re N1 C2A 73.6(7)
Br1 Re N1 C4A -51.1(6)
Br1 Re N1 C5A -170.6(8)
Br2 Re P1 C1 77.0(2)
Br2 Re P1 C6 -168.3(2)
Br2 Re P1 C12 -41.4(2)
Br2 Re P2 C3 -99.3(2)
Br2 Re P2 C18 145.4(2)
Br2 Re P2 C24 17.0(3)
Br2 Re N1 C2 -54.0(5)
Br2 Re N1 C4 70.4(5)
Br2 Re N1 C5 -173.9(6)
Br2 Re N1 C2A -109.4(7)
Br2 Re N1 C4A 125.9(6)
Br2 Re N1 C5A 6.4(8)
Br3 Re P1 C1 166.3(2)
Br3 Re P1 C6 -79.0(2)
Br3 Re P1 C12 47.9(2)
Br3 Re P2 C3 171.7(2)
Br3 Re P2 C18 56.3(2)
Br3 Re P2 C24 -72.1(3)
Br3 Re N1 C2 -27(4)
Br3 Re N1 C4 97(4)
Br3 Re N1 C5 -147(4)
Br3 Re N1 C2A -83(4)
Br3 Re N1 C4A 153(4)
Br3 Re N1 C5A 33(4)
P1 Re P2 C3 -3.9(3)
P1 Re P2 C18 -119.3(3)
P1 Re P2 C24 112.3(3)
P1 Re N1 C2 37.9(5)
P1 Re N1 C4 162.2(5)
P1 Re N1 C5 -82.1(6)
P1 Re N1 C2A -17.5(7)
P1 Re N1 C4A -142.3(7)
P1 Re N1 C5A 98.2(8)
P1 C1 C2 N1 44.6(9)
P1 C1 C2A N1 -61.1(10)
P1 C6 C7 C8 -178.4(6)
P1 C6 C11 C10 178.2(5)
P1 C12 C13 C14 -179.9(5)
P1 C12 C17 C16 -179.8(5)
P2 Re P1 C1 -18.1(3)
P2 Re P1 C6 96.6(3)
P2 Re P1 C12 -136.5(3)
P2 Re N1 C2 -143.9(5)
P2 Re N1 C4 -19.5(5)
P2 Re N1 C5 96.2(6)
P2 Re N1 C2A 160.7(7)
P2 Re N1 C4A 36.0(6)
P2 Re N1 C5A -83.5(8)
P2 C3 C4 N1 -63.1(9)
P2 C3 C4A N1 44.2(10)
P2 C18 C19 C20 -177.7(6)
P2 C18 C23 C22 177.7(5)
P2 C24 C25 C26 178.5(6)
P2 C24 C29 C28 -179.8(7)
N1 Re P1 C1 -12.0(3)
N1 Re P1 C6 102.7(3)
N1 Re P1 C12 -130.4(3)
N1 Re P2 C3 -10.0(3)
N1 Re P2 C18 -125.4(3)
N1 Re P2 C24 106.2(3)
C1 P1 C6 C7 -8.6(6)
C1 P1 C6 C11 173.0(5)
C1 P1 C12 C13 58.5(6)
C1 P1 C12 C17 -123.6(5)
C3 P2 C18 C19 -141.2(6)
C3 P2 C18 C23 41.5(6)
C3 P2 C24 C25 -178.8(5)
C3 P2 C24 C29 0.3(7)
C6 P1 C1 C2 -133.3(6)
C6 P1 C1 C2A -82.3(7)
C6 P1 C12 C13 -52.5(5)
C6 P1 C12 C17 125.3(5)
C6 C7 C8 C9 0.5(12)
C7 C6 C11 C10 -0.3(10)
C7 C8 C9 C10 -0.5(12)
C8 C9 C10 C11 0.1(11)
C9 C10 C11 C6 0.3(11)
C11 C6 C7 C8 -0.1(10)
C12 P1 C1 C2 119.8(6)
C12 P1 C1 C2A 170.8(6)
C12 P1 C6 C7 102.0(6)
C12 P1 C6 C11 -76.4(5)
C12 C13 C14 C15 -1.6(11)
C13 C12 C17 C16 -1.8(9)
C13 C14 C15 C16 0.6(11)
C14 C15 C16 C17 -0.2(10)
C15 C16 C17 C12 0.9(10)
C17 C12 C13 C14 2.2(9)
C18 P2 C3 C4 166.7(6)
C18 P2 C3 C4A 113.8(7)
C18 P2 C24 C25 -69.3(6)
C18 P2 C24 C29 109.7(6)
C18 C19 C20 C21 -0.8(13)
C19 C18 C23 C22 0.3(10)
C19 C20 C21 C22 1.9(13)
C20 C21 C22 C23 -1.9(11)
C21 C22 C23 C18 0.8(10)
C23 C18 C19 C20 -0.3(11)
C24 P2 C3 C4 -86.5(6)
C24 P2 C3 C4A -139.3(7)
C24 P2 C18 C19 107.8(6)
C24 P2 C18 C23 -69.5(6)
C24 C25 C26 C27 0.6(12)
C25 C24 C29 C28 -0.8(11)
C25 C26 C27 C28 0.8(14)
C26 C27 C28 C29 -2.1(15)
C27 C28 C29 C24 2.1(14)
C29 C24 C25 C26 -0.6(11)
C2 N1 C4 C3 175.8(8)
C2 N1 C2A C1 -47.4(8)
C2 N1 C4A C3 126.2(10)
C2 C1 C2A N1 45.2(8)
C4 N1 C2 C1 -177.8(7)
C4 N1 C2A C1 -128.7(11)
C4 N1 C4A C3 44.1(7)
C4 C3 C4A N1 -45.6(7)
C5 N1 C2 C1 67.2(9)
C5 N1 C4 C3 -67.4(9)
C5 N1 C2A C1 156.3(13)
C5 N1 C4A C3 -158.4(12)
C2A N1 C2 C1 45.9(8)
C2A N1 C4 C3 -126.4(12)
C2A N1 C4A C3 -178.2(9)
C2A C1 C2 N1 -46.6(8)
C4A N1 C2 C1 123.8(11)
C4A N1 C4 C3 -48.4(8)
C4A N1 C2A C1 175.3(9)
C4A C3 C4 N1 46.1(7)
C5A N1 C2 C1 -163.1(12)
C5A N1 C4 C3 161.7(12)
C5A N1 C2A C1 -71.7(11)
C5A N1 C4A C3 70.8(10)
